data_7714275
loop_
_publ_author_name
'Takao, Toshihiro'
'Shimogawa, Ryuichi'
'Fujita, Ryosuke'
'Egawa, Shu'

_publ_section_title
;
 Synthesis of Diruthenium \m-\h4-\a-Diimine Complex via Dehydrogenative
 Coupling of Cyclic Amines and Its Role in Dehydrogenative Oxidation of
 Pyrrolidine
;
_journal_name_full 'Dalton Transactions'
_journal_paper_doi 10.1039/D3DT03187J
_journal_year 2023
_chemical_formula_sum 'C35 H60 O Ru2'
_chemical_formula_weight 698.97
_space_group_crystal_system monoclinic
_space_group_IT_number 14
_space_group_name_Hall '-P 2yn'
_space_group_name_H-M_alt 'P 1 21/n 1'
_atom_sites_solution_hydrogens mixed
_audit_creation_method SHELXL-2018/3
_audit_update_record
;
2023-09-21 deposited with the CCDC.	2023-10-19 downloaded from the CCDC.
;
_cell_angle_alpha 90
_cell_angle_beta 91.8140(10)
_cell_angle_gamma 90
_cell_formula_units_Z 4
_cell_length_a 11.7256(3)
_cell_length_b 10.3388(4)
_cell_length_c 28.2062(9)
_cell_measurement_reflns_used 27982
_cell_measurement_temperature 123(2)
_cell_measurement_theta_max 25.349
_cell_measurement_theta_min 3.441
_cell_volume 3417.69(19)
_computing_cell_refinement 'RAPID AUTO (Rigaku, 2015)'
_computing_data_collection 'RAPID AUTO (Rigaku, 2015)'
_computing_data_reduction 'RAPID AUTO (Rigaku, 2015)'
_computing_molecular_graphics 'ORTEX (P.McArdle, 1995)'
_computing_publication_material 'SHELXL-2014/7 (Sheldrick, 2014)'
_computing_structure_refinement 'SHELXL-2018/3 (Sheldrick, 2018)'
_computing_structure_solution 'SHELXT-2014/5 (Sheldrick, 2014)'
_diffrn_ambient_temperature 123(2)
_diffrn_detector_area_resol_mean 10
_diffrn_measured_fraction_theta_full 0.992
_diffrn_measured_fraction_theta_max 0.992
_diffrn_measurement_device_type 'Rigaku R-AXIS RAPID Imaging Plate'
_diffrn_measurement_method \w
_diffrn_radiation_type MoK\a
_diffrn_radiation_wavelength 0.71069
_diffrn_reflns_av_R_equivalents 0.0383
_diffrn_reflns_av_unetI/netI 0.0312
_diffrn_reflns_Laue_measured_fraction_full 0.992
_diffrn_reflns_Laue_measured_fraction_max 0.992
_diffrn_reflns_limit_h_max 14
_diffrn_reflns_limit_h_min -13
_diffrn_reflns_limit_k_max 12
_diffrn_reflns_limit_k_min -12
_diffrn_reflns_limit_l_max 33
_diffrn_reflns_limit_l_min -33
_diffrn_reflns_number 26962
_diffrn_reflns_point_group_measured_fraction_full 0.992
_diffrn_reflns_point_group_measured_fraction_max 0.992
_diffrn_reflns_theta_full 25.240
_diffrn_reflns_theta_max 25.349
_diffrn_reflns_theta_min 3.441
_diffrn_source 'Rigaku Rotating Anode Ultrax18'
_exptl_absorpt_coefficient_mu 0.907
_exptl_absorpt_correction_T_max 1.0000
_exptl_absorpt_correction_T_min 0.7203
_exptl_absorpt_correction_type multi-scan
_exptl_absorpt_process_details 'ABSCOR (Rigaku, 1995)'
_exptl_crystal_colour brown
_exptl_crystal_density_diffrn 1.358
_exptl_crystal_density_meas ?
_exptl_crystal_description block
_exptl_crystal_F_000 1464
_exptl_crystal_size_max 0.344
_exptl_crystal_size_mid 0.294
_exptl_crystal_size_min 0.152
_refine_diff_density_max 0.387
_refine_diff_density_min -0.310
_refine_diff_density_rms 0.059
_refine_ls_extinction_method none
_refine_ls_goodness_of_fit_ref 0.963
_refine_ls_hydrogen_treatment mixed
_refine_ls_matrix_type full
_refine_ls_number_parameters 416
_refine_ls_number_reflns 6210
_refine_ls_number_restraints 0
_refine_ls_restrained_S_all 0.963
_refine_ls_R_factor_all 0.0216
_refine_ls_R_factor_gt 0.0205
_refine_ls_shift/su_max 0.001
_refine_ls_shift/su_mean 0.000
_refine_ls_structure_factor_coef Fsqd
_refine_ls_weighting_details 'w=1/[\s^2^(Fo^2^)+(0.0230P)^2^+2.8659P] where P=(Fo^2^+2Fc^2^)/3'
_refine_ls_weighting_scheme calc
_refine_ls_wR_factor_gt 0.0524
_refine_ls_wR_factor_ref 0.0532
_reflns_Friedel_coverage 0.000
_reflns_number_gt 5930
_reflns_number_total 6210
_reflns_threshold_expression 'I > 2\s(I)'
_cod_data_source_file d3dt03187j5.cif
_cod_data_source_block 12
_cod_depositor_comments
;
The following automatic conversions were performed:

data item '_exptl_crystal_density_meas' value 'not measured' was
changed to '?' -- the value is perceived as not measured.

Automatic conversion script
Id: cif_fix_values 8170 2020-07-09 18:12:32Z antanas 
;
_cod_original_sg_symbol_H-M 'P 21/n'
_cod_database_code 7714275
_shelx_shelxl_version_number 2018/3
_shelx_space_group_comment
;
The symmetry employed for this shelxl refinement is uniquely defined
by the following loop, which should always be used as a source of
symmetry information in preference to the above space-group names.
They are only intended as comments.
;
_shelx_estimated_absorpt_t_min 0.745
_shelx_estimated_absorpt_t_max 0.874

loop_
_space_group_symop_operation_xyz
'x, y, z'
'x+1/2, -y+1/2, z+1/2'
'-x, -y, -z'
'-x-1/2, y-1/2, -z-1/2'

loop_
_atom_site_label
_atom_site_type_symbol
_atom_site_fract_x
_atom_site_fract_y
_atom_site_fract_z
_atom_site_U_iso_or_equiv
_atom_site_adp_type
_atom_site_occupancy
_atom_site_site_symmetry_order
_atom_site_calc_flag
_atom_site_refinement_flags_posn
_atom_site_refinement_flags_adp
_atom_site_refinement_flags_occupancy
_atom_site_disorder_assembly
_atom_site_disorder_group
Ru1 Ru 0.48546(2) 0.58277(2) 0.63110(2) 0.01357(5) Uani 1 1 d . . . . .
Ru2 Ru 0.28568(2) 0.64663(2) 0.62686(2) 0.01459(5) Uani 1 1 d . . . . .
O1 O 0.38162(12) 0.57743(16) 0.53087(5) 0.0338(4) Uani 1 1 d . . . . .
C1 C 0.38358(15) 0.59195(18) 0.57215(7) 0.0205(4) Uani 1 1 d . . . . .
C2 C 0.60500(14) 0.41974(16) 0.62674(6) 0.0167(4) Uani 1 1 d . . . . .
C3 C 0.62478(14) 0.48838(17) 0.66985(6) 0.0183(4) Uani 1 1 d . . . . .
H3 H 0.618038 0.452097 0.700581 0.022 Uiso 1 1 calc R U . . .
C4 C 0.65638(14) 0.62024(18) 0.66067(6) 0.0170(3) Uani 1 1 d . . . . .
C5 C 0.65961(14) 0.63376(17) 0.60919(6) 0.0156(3) Uani 1 1 d . . . . .
C6 C 0.62632(14) 0.51017(17) 0.59012(6) 0.0159(3) Uani 1 1 d . . . . .
H6 H 0.619417 0.491235 0.557195 0.019 Uiso 1 1 calc R U . . .
C7 C 0.57769(15) 0.27727(18) 0.62077(7) 0.0223(4) Uani 1 1 d . . . . .
C8 C 0.50343(19) 0.2287(2) 0.66070(8) 0.0352(5) Uani 1 1 d . . . . .
H8A H 0.488529 0.136135 0.656428 0.053 Uiso 1 1 calc R U . . .
H8B H 0.430951 0.276011 0.659918 0.053 Uiso 1 1 calc R U . . .
H8C H 0.543241 0.242994 0.691326 0.053 Uiso 1 1 calc R U . . .
C9 C 0.69162(18) 0.2037(2) 0.62232(10) 0.0393(5) Uani 1 1 d . . . . .
H9A H 0.676975 0.110696 0.619445 0.059 Uiso 1 1 calc R U . . .
H9B H 0.732450 0.221308 0.652485 0.059 Uiso 1 1 calc R U . . .
H9C H 0.738110 0.232291 0.596014 0.059 Uiso 1 1 calc R U . . .
C10 C 0.51583(18) 0.2520(2) 0.57325(7) 0.0299(4) Uani 1 1 d . . . . .
H10A H 0.502198 0.158970 0.569535 0.045 Uiso 1 1 calc R U . . .
H10B H 0.562863 0.282808 0.547458 0.045 Uiso 1 1 calc R U . . .
H10C H 0.442704 0.297968 0.572250 0.045 Uiso 1 1 calc R U . . .
C11 C 0.68627(16) 0.71218(19) 0.70212(7) 0.0238(4) Uani 1 1 d . . . . .
C12 C 0.81493(18) 0.7006(2) 0.71307(8) 0.0357(5) Uani 1 1 d . . . . .
H12A H 0.836527 0.758532 0.739351 0.054 Uiso 1 1 calc R U . . .
H12B H 0.856951 0.724670 0.684911 0.054 Uiso 1 1 calc R U . . .
H12C H 0.833450 0.611215 0.721942 0.054 Uiso 1 1 calc R U . . .
C13 C 0.6237(2) 0.6694(2) 0.74675(7) 0.0342(5) Uani 1 1 d . . . . .
H13A H 0.640935 0.730230 0.772662 0.051 Uiso 1 1 calc R U . . .
H13B H 0.649249 0.582579 0.756094 0.051 Uiso 1 1 calc R U . . .
H13C H 0.541304 0.668349 0.739873 0.051 Uiso 1 1 calc R U . . .
C14 C 0.6522(2) 0.8535(2) 0.69380(8) 0.0335(5) Uani 1 1 d . . . . .
H14A H 0.670538 0.904103 0.722420 0.050 Uiso 1 1 calc R U . . .
H14B H 0.570053 0.858620 0.686486 0.050 Uiso 1 1 calc R U . . .
H14C H 0.694191 0.888368 0.667150 0.050 Uiso 1 1 calc R U . . .
C15 C 0.69642(15) 0.74473(18) 0.57642(6) 0.0204(4) Uani 1 1 d . . . . .
C16 C 0.60734(17) 0.85287(18) 0.57247(8) 0.0274(4) Uani 1 1 d . . . . .
H16A H 0.589663 0.883568 0.604281 0.041 Uiso 1 1 calc R U . . .
H16B H 0.537733 0.819624 0.556649 0.041 Uiso 1 1 calc R U . . .
H16C H 0.637622 0.924596 0.553963 0.041 Uiso 1 1 calc R U . . .
C17 C 0.81331(17) 0.7999(2) 0.59157(8) 0.0321(5) Uani 1 1 d . . . . .
H17A H 0.807729 0.843508 0.622256 0.048 Uiso 1 1 calc R U . . .
H17B H 0.837945 0.862054 0.567742 0.048 Uiso 1 1 calc R U . . .
H17C H 0.868978 0.729400 0.594391 0.048 Uiso 1 1 calc R U . . .
C18 C 0.70934(19) 0.6917(2) 0.52590(7) 0.0315(5) Uani 1 1 d . . . . .
H18A H 0.635397 0.659723 0.513704 0.047 Uiso 1 1 calc R U . . .
H18B H 0.764775 0.620718 0.526582 0.047 Uiso 1 1 calc R U . . .
H18C H 0.736075 0.760830 0.505244 0.047 Uiso 1 1 calc R U . . .
C19 C 0.10865(15) 0.57845(17) 0.61985(7) 0.0198(4) Uani 1 1 d . . . . .
C20 C 0.13549(15) 0.65634(18) 0.58046(7) 0.0221(4) Uani 1 1 d . . . . .
H20 H 0.134728 0.626656 0.548573 0.026 Uiso 1 1 calc R U . . .
C21 C 0.16393(15) 0.78548(19) 0.59477(7) 0.0253(4) Uani 1 1 d . . . . .
C22 C 0.15593(15) 0.78775(18) 0.64645(7) 0.0240(4) Uani 1 1 d . . . . .
C23 C 0.12086(15) 0.66035(18) 0.65991(7) 0.0214(4) Uani 1 1 d . . . . .
H23 H 0.107570 0.634351 0.691561 0.026 Uiso 1 1 calc R U . . .
C24 C 0.06568(16) 0.43971(19) 0.61832(8) 0.0278(4) Uani 1 1 d . . . . .
C25 C 0.1249(3) 0.3635(3) 0.58067(13) 0.0722(11) Uani 1 1 d . . . . .
H25A H 0.115046 0.407615 0.550060 0.108 Uiso 1 1 calc R U . . .
H25B H 0.091668 0.276682 0.578412 0.108 Uiso 1 1 calc R U . . .
H25C H 0.206397 0.356803 0.589097 0.108 Uiso 1 1 calc R U . . .
C26 C -0.0619(2) 0.4425(3) 0.60769(17) 0.0829(13) Uani 1 1 d . . . . .
H26A H -0.077239 0.487326 0.577539 0.124 Uiso 1 1 calc R U . . .
H26B H -0.099962 0.488257 0.633185 0.124 Uiso 1 1 calc R U . . .
H26C H -0.090946 0.353767 0.605466 0.124 Uiso 1 1 calc R U . . .
C27 C 0.0878(3) 0.3737(3) 0.66548(12) 0.0738(10) Uani 1 1 d . . . . .
H27A H 0.059812 0.284485 0.663727 0.111 Uiso 1 1 calc R U . . .
H27B H 0.047888 0.420425 0.690248 0.111 Uiso 1 1 calc R U . . .
H27C H 0.169899 0.373505 0.673059 0.111 Uiso 1 1 calc R U . . .
C28 C 0.18471(18) 0.8906(2) 0.55720(9) 0.0390(6) Uani 1 1 d . . . . .
C29 C 0.0937(2) 0.9923(2) 0.55834(10) 0.0463(6) Uani 1 1 d . . . . .
H29A H 0.104742 1.054446 0.532637 0.070 Uiso 1 1 calc R U . . .
H29B H 0.098364 1.037498 0.588887 0.070 Uiso 1 1 calc R U . . .
H29C H 0.018610 0.951580 0.554234 0.070 Uiso 1 1 calc R U . . .
C30 C 0.3055(3) 0.9313(3) 0.55326(14) 0.0337(11) Uani 0.674(6) 1 d . . P A 1
H30A H 0.309734 1.004821 0.531472 0.051 Uiso 0.674(6) 1 calc R U P A 1
H30B H 0.350282 0.859111 0.541100 0.051 Uiso 0.674(6) 1 calc R U P A 1
H30C H 0.336349 0.956636 0.584594 0.051 Uiso 0.674(6) 1 calc R U P A 1
C31 C 0.1549(3) 0.8254(3) 0.50444(12) 0.0335(9) Uani 0.674(6) 1 d . . P A 1
H31A H 0.164399 0.890708 0.479689 0.050 Uiso 0.674(6) 1 calc R U P A 1
H31B H 0.075887 0.794268 0.503363 0.050 Uiso 0.674(6) 1 calc R U P A 1
H31C H 0.206678 0.752847 0.499140 0.050 Uiso 0.674(6) 1 calc R U P A 1
C30A C 0.2851(6) 1.0021(6) 0.5825(3) 0.031(2) Uani 0.326(6) 1 d . . P A 2
C31A C 0.2326(8) 0.8520(7) 0.5177(3) 0.039(2) Uani 0.326(6) 1 d . . P A 2
C32 C 0.17027(19) 0.8933(2) 0.68429(10) 0.0395(6) Uani 1 1 d . . . . .
C33 C 0.0516(5) 0.9671(5) 0.6838(2) 0.0527(15) Uani 0.684(7) 1 d . . P B 1
H33A H -0.008300 0.907723 0.693731 0.079 Uiso 0.684(7) 1 calc R U P B 1
H33B H 0.033327 0.998530 0.651710 0.079 Uiso 0.684(7) 1 calc R U P B 1
H33C H 0.056529 1.040493 0.705770 0.079 Uiso 0.684(7) 1 calc R U P B 1
C34 C 0.2622(3) 0.9949(3) 0.67021(14) 0.0390(12) Uani 0.684(7) 1 d . . P B 1
H34A H 0.268059 1.062449 0.694559 0.059 Uiso 0.684(7) 1 calc R U P B 1
H34B H 0.239979 1.034048 0.639649 0.059 Uiso 0.684(7) 1 calc R U P B 1
H34C H 0.336273 0.951950 0.667612 0.059 Uiso 0.684(7) 1 calc R U P B 1
C35 C 0.1990(5) 0.8391(4) 0.72985(14) 0.0497(12) Uani 0.684(7) 1 d . . P B 1
H35A H 0.139087 0.778680 0.738915 0.075 Uiso 0.684(7) 1 calc R U P B 1
H35B H 0.205755 0.908556 0.753412 0.075 Uiso 0.684(7) 1 calc R U P B 1
H35C H 0.271811 0.792951 0.728393 0.075 Uiso 0.684(7) 1 calc R U P B 1
C33A C 0.0957(10) 1.0035(10) 0.6810(4) 0.037(2) Uani 0.316(7) 1 d . . P B 2
C34A C 0.2983(6) 0.9326(7) 0.7008(3) 0.033(2) Uani 0.316(7) 1 d . . P B 2
C35A C 0.1330(9) 0.8297(7) 0.7391(3) 0.035(2) Uani 0.316(7) 1 d . . P B 2
H1 H 0.360(2) 0.537(3) 0.6604(10) 0.053(8) Uiso 1 1 d . . . . .
H2 H 0.412(2) 0.719(2) 0.6464(8) 0.039(6) Uiso 1 1 d . . . . .

loop_
_atom_site_aniso_label
_atom_site_aniso_U_11
_atom_site_aniso_U_22
_atom_site_aniso_U_33
_atom_site_aniso_U_23
_atom_site_aniso_U_13
_atom_site_aniso_U_12
Ru1 0.01242(8) 0.01434(8) 0.01395(8) 0.00112(5) 0.00033(5) -0.00188(5)
Ru2 0.01275(8) 0.01412(8) 0.01702(8) 0.00051(5) 0.00224(5) -0.00117(5)
O1 0.0275(8) 0.0546(10) 0.0190(7) -0.0095(6) -0.0031(6) 0.0122(7)
C1 0.0141(9) 0.0236(10) 0.0236(10) -0.0022(7) -0.0007(7) 0.0017(7)
C2 0.0123(8) 0.0161(9) 0.0215(9) 0.0024(7) -0.0012(7) 0.0005(6)
C3 0.0164(8) 0.0199(9) 0.0185(9) 0.0050(7) -0.0025(7) -0.0017(7)
C4 0.0127(8) 0.0190(9) 0.0191(9) 0.0017(7) -0.0019(7) -0.0016(7)
C5 0.0102(8) 0.0170(9) 0.0196(9) 0.0010(7) 0.0006(6) 0.0003(6)
C6 0.0132(8) 0.0172(9) 0.0172(8) 0.0002(7) 0.0000(6) 0.0011(6)
C7 0.0212(9) 0.0161(9) 0.0294(10) 0.0030(7) -0.0041(8) -0.0026(7)
C8 0.0426(12) 0.0269(11) 0.0360(12) 0.0098(9) -0.0025(10) -0.0162(9)
C9 0.0294(11) 0.0174(10) 0.0702(16) -0.0012(10) -0.0122(11) 0.0016(8)
C10 0.0365(11) 0.0213(10) 0.0315(11) -0.0032(8) -0.0076(9) -0.0068(8)
C11 0.0241(9) 0.0261(10) 0.0208(9) -0.0035(8) -0.0031(7) -0.0053(8)
C12 0.0286(11) 0.0459(13) 0.0319(11) -0.0040(10) -0.0109(9) -0.0104(10)
C13 0.0429(12) 0.0394(12) 0.0202(10) -0.0047(9) 0.0014(9) -0.0063(10)
C14 0.0450(13) 0.0237(11) 0.0317(11) -0.0097(9) -0.0027(10) -0.0054(9)
C15 0.0201(9) 0.0186(9) 0.0227(9) 0.0049(7) 0.0032(7) -0.0037(7)
C16 0.0292(11) 0.0180(10) 0.0350(11) 0.0083(8) 0.0016(9) -0.0017(8)
C17 0.0235(10) 0.0335(12) 0.0395(12) 0.0099(9) 0.0031(9) -0.0103(9)
C18 0.0440(12) 0.0288(11) 0.0223(10) 0.0080(8) 0.0103(9) -0.0025(9)
C19 0.0105(8) 0.0218(10) 0.0270(10) -0.0005(7) 0.0022(7) 0.0007(7)
C20 0.0130(8) 0.0273(10) 0.0259(10) 0.0023(8) 0.0000(7) 0.0038(7)
C21 0.0143(9) 0.0230(10) 0.0389(11) 0.0096(8) 0.0053(8) 0.0056(7)
C22 0.0146(8) 0.0177(9) 0.0402(11) -0.0030(8) 0.0086(8) 0.0005(7)
C23 0.0139(8) 0.0222(10) 0.0285(10) -0.0010(8) 0.0074(7) -0.0028(7)
C24 0.0184(9) 0.0204(10) 0.0449(12) -0.0051(9) 0.0028(8) -0.0038(7)
C25 0.087(2) 0.0313(14) 0.101(3) -0.0329(15) 0.046(2) -0.0198(14)
C26 0.0280(14) 0.0338(14) 0.186(4) -0.007(2) -0.0135(19) -0.0128(11)
C27 0.116(3) 0.0304(14) 0.074(2) 0.0202(14) -0.014(2) -0.0316(17)
C28 0.0253(11) 0.0314(12) 0.0610(16) 0.0271(11) 0.0102(10) 0.0077(9)
C29 0.0428(14) 0.0330(13) 0.0634(17) 0.0158(12) 0.0035(12) 0.0144(11)
C30 0.0229(16) 0.0292(19) 0.049(2) 0.0181(17) 0.0019(14) -0.0038(13)
C31 0.037(2) 0.0322(18) 0.0312(18) 0.0138(14) -0.0082(15) 0.0028(15)
C30A 0.026(3) 0.022(4) 0.046(4) 0.011(3) -0.004(3) -0.007(3)
C31A 0.062(6) 0.033(4) 0.024(4) 0.013(3) 0.008(4) -0.005(4)
C32 0.0272(11) 0.0280(11) 0.0641(16) -0.0214(11) 0.0161(11) -0.0075(9)
C33 0.038(3) 0.032(3) 0.090(4) -0.032(2) 0.030(3) -0.006(2)
C34 0.0358(19) 0.0294(19) 0.052(3) -0.0194(18) 0.0068(17) -0.0133(15)
C35 0.066(3) 0.051(2) 0.032(2) -0.0224(17) 0.012(2) -0.016(2)
C33A 0.036(6) 0.030(5) 0.043(5) -0.008(4) 0.006(4) 0.010(4)
C34A 0.026(4) 0.036(4) 0.036(4) -0.014(3) -0.003(3) -0.010(3)
C35A 0.049(5) 0.035(4) 0.023(4) -0.012(3) 0.012(4) -0.009(4)

loop_
_atom_type_symbol
_atom_type_description
_atom_type_scat_dispersion_real
_atom_type_scat_dispersion_imag
_atom_type_scat_source
C C 0.0033 0.0016 'International Tables Vol C Tables 4.2.6.8 and 6.1.1.4'
H H 0.0000 0.0000 'International Tables Vol C Tables 4.2.6.8 and 6.1.1.4'
O O 0.0106 0.0060 'International Tables Vol C Tables 4.2.6.8 and 6.1.1.4'
Ru Ru -1.2594 0.8363 'International Tables Vol C Tables 4.2.6.8 and 6.1.1.4'

loop_
_geom_angle_atom_site_label_1
_geom_angle_atom_site_label_2
_geom_angle_atom_site_label_3
_geom_angle
_geom_angle_site_symmetry_1
_geom_angle_site_symmetry_3
_geom_angle_publ_flag
C1 Ru1 C3 148.54(7) . . ?
C1 Ru1 C6 91.02(7) . . ?
C3 Ru1 C6 62.67(7) . . ?
C1 Ru1 C4 145.01(7) . . ?
C3 Ru1 C4 38.62(7) . . ?
C6 Ru1 C4 63.98(7) . . ?
C1 Ru1 C2 110.59(7) . . ?
C3 Ru1 C2 37.96(7) . . ?
C6 Ru1 C2 37.89(6) . . ?
C4 Ru1 C2 65.02(7) . . ?
C1 Ru1 C5 106.59(7) . . ?
C3 Ru1 C5 63.99(6) . . ?
C6 Ru1 C5 38.12(6) . . ?
C4 Ru1 C5 38.79(6) . . ?
C2 Ru1 C5 64.65(6) . . ?
C1 Ru1 Ru2 53.35(5) . . ?
C3 Ru1 Ru2 148.83(5) . . ?
C6 Ru1 Ru2 144.30(5) . . ?
C4 Ru1 Ru2 147.38(5) . . ?
C2 Ru1 Ru2 145.09(5) . . ?
C5 Ru1 Ru2 144.69(4) . . ?
C1 Ru1 H1 85.3(9) . . ?
C3 Ru1 H1 105.5(9) . . ?
C6 Ru1 H1 143.8(9) . . ?
C4 Ru1 H1 129.4(9) . . ?
C2 Ru1 H1 111.0(9) . . ?
C5 Ru1 H1 168.1(9) . . ?
Ru2 Ru1 H1 44.4(9) . . ?
C1 Ru1 H2 83.2(8) . . ?
C3 Ru1 H2 128.2(8) . . ?
C6 Ru1 H2 144.1(8) . . ?
C4 Ru1 H2 102.6(8) . . ?
C2 Ru1 H2 166.1(8) . . ?
C5 Ru1 H2 110.3(8) . . ?
Ru2 Ru1 H2 45.6(8) . . ?
H1 Ru1 H2 71.1(12) . . ?
C1 Ru2 C20 91.26(7) . . ?
C1 Ru2 C23 150.89(7) . . ?
C20 Ru2 C23 62.56(7) . . ?
C1 Ru2 C22 142.18(8) . . ?
C20 Ru2 C22 64.10(7) . . ?
C23 Ru2 C22 38.34(7) . . ?
C1 Ru2 C19 113.42(7) . . ?
C20 Ru2 C19 37.90(7) . . ?
C23 Ru2 C19 37.78(7) . . ?
C22 Ru2 C19 64.81(7) . . ?
C1 Ru2 C21 104.12(7) . . ?
C20 Ru2 C21 38.29(7) . . ?
C23 Ru2 C21 63.90(7) . . ?
C22 Ru2 C21 38.95(8) . . ?
C19 Ru2 C21 64.71(7) . . ?
C1 Ru2 Ru1 52.83(5) . . ?
C20 Ru2 Ru1 143.75(5) . . ?
C23 Ru2 Ru1 149.67(5) . . ?
C22 Ru2 Ru1 147.49(5) . . ?
C19 Ru2 Ru1 145.44(5) . . ?
C21 Ru2 Ru1 143.98(5) . . ?
C1 Ru2 H1 86.8(9) . . ?
C20 Ru2 H1 139.4(10) . . ?
C23 Ru2 H1 104.6(9) . . ?
C22 Ru2 H1 130.7(9) . . ?
C19 Ru2 H1 107.5(9) . . ?
C21 Ru2 H1 168.4(9) . . ?
Ru1 Ru2 H1 46.9(9) . . ?
C1 Ru2 H2 82.1(8) . . ?
C20 Ru2 H2 147.5(8) . . ?
C23 Ru2 H2 126.8(8) . . ?
C22 Ru2 H2 103.1(8) . . ?
C19 Ru2 H2 164.5(8) . . ?
C21 Ru2 H2 112.7(8) . . ?
Ru1 Ru2 H2 44.7(8) . . ?
H1 Ru2 H2 72.3(12) . . ?
O1 C1 Ru1 143.50(15) . . ?
O1 C1 Ru2 142.66(15) . . ?
Ru1 C1 Ru2 73.82(6) . . ?
C3 C2 C6 105.42(15) . . ?
C3 C2 C7 127.50(16) . . ?
C6 C2 C7 126.87(16) . . ?
C3 C2 Ru1 69.89(10) . . ?
C6 C2 Ru1 70.33(9) . . ?
C7 C2 Ru1 128.21(12) . . ?
C2 C3 C4 110.82(15) . . ?
C2 C3 Ru1 72.15(10) . . ?
C4 C3 Ru1 71.16(10) . . ?
C2 C3 H3 124.6 . . ?
C4 C3 H3 124.6 . . ?
Ru1 C3 H3 123.7 . . ?
C3 C4 C5 106.53(15) . . ?
C3 C4 C11 120.17(16) . . ?
C5 C4 C11 133.15(16) . . ?
C3 C4 Ru1 70.22(10) . . ?
C5 C4 Ru1 71.89(9) . . ?
C11 C4 Ru1 125.79(12) . . ?
C6 C5 C4 105.79(15) . . ?
C6 C5 C15 121.00(15) . . ?
C4 C5 C15 133.09(16) . . ?
C6 C5 Ru1 69.56(9) . . ?
C4 C5 Ru1 69.32(9) . . ?
C15 C5 Ru1 128.43(12) . . ?
C2 C6 C5 111.41(15) . . ?
C2 C6 Ru1 71.78(10) . . ?
C5 C6 Ru1 72.32(9) . . ?
C2 C6 H6 124.3 . . ?
C5 C6 H6 124.3 . . ?
Ru1 C6 H6 123.2 . . ?
C2 C7 C8 111.11(16) . . ?
C2 C7 C10 110.91(15) . . ?
C8 C7 C10 108.94(16) . . ?
C2 C7 C9 107.29(15) . . ?
C8 C7 C9 109.35(18) . . ?
C10 C7 C9 109.20(17) . . ?
C7 C8 H8A 109.5 . . ?
C7 C8 H8B 109.5 . . ?
H8A C8 H8B 109.5 . . ?
C7 C8 H8C 109.5 . . ?
H8A C8 H8C 109.5 . . ?
H8B C8 H8C 109.5 . . ?
C7 C9 H9A 109.5 . . ?
C7 C9 H9B 109.5 . . ?
H9A C9 H9B 109.5 . . ?
C7 C9 H9C 109.5 . . ?
H9A C9 H9C 109.5 . . ?
H9B C9 H9C 109.5 . . ?
C7 C10 H10A 109.5 . . ?
C7 C10 H10B 109.5 . . ?
H10A C10 H10B 109.5 . . ?
C7 C10 H10C 109.5 . . ?
H10A C10 H10C 109.5 . . ?
H10B C10 H10C 109.5 . . ?
C14 C11 C12 110.81(17) . . ?
C14 C11 C4 114.90(16) . . ?
C12 C11 C4 107.67(16) . . ?
C14 C11 C13 105.68(17) . . ?
C12 C11 C13 107.65(17) . . ?
C4 C11 C13 109.92(15) . . ?
C11 C12 H12A 109.5 . . ?
C11 C12 H12B 109.5 . . ?
H12A C12 H12B 109.5 . . ?
C11 C12 H12C 109.5 . . ?
H12A C12 H12C 109.5 . . ?
H12B C12 H12C 109.5 . . ?
C11 C13 H13A 109.5 . . ?
C11 C13 H13B 109.5 . . ?
H13A C13 H13B 109.5 . . ?
C11 C13 H13C 109.5 . . ?
H13A C13 H13C 109.5 . . ?
H13B C13 H13C 109.5 . . ?
C11 C14 H14A 109.5 . . ?
C11 C14 H14B 109.5 . . ?
H14A C14 H14B 109.5 . . ?
C11 C14 H14C 109.5 . . ?
H14A C14 H14C 109.5 . . ?
H14B C14 H14C 109.5 . . ?
C16 C15 C17 110.51(16) . . ?
C16 C15 C18 106.24(16) . . ?
C17 C15 C18 106.10(16) . . ?
C16 C15 C5 112.53(14) . . ?
C17 C15 C5 111.98(15) . . ?
C18 C15 C5 109.10(15) . . ?
C15 C16 H16A 109.5 . . ?
C15 C16 H16B 109.5 . . ?
H16A C16 H16B 109.5 . . ?
C15 C16 H16C 109.5 . . ?
H16A C16 H16C 109.5 . . ?
H16B C16 H16C 109.5 . . ?
C15 C17 H17A 109.5 . . ?
C15 C17 H17B 109.5 . . ?
H17A C17 H17B 109.5 . . ?
C15 C17 H17C 109.5 . . ?
H17A C17 H17C 109.5 . . ?
H17B C17 H17C 109.5 . . ?
C15 C18 H18A 109.5 . . ?
C15 C18 H18B 109.5 . . ?
H18A C18 H18B 109.5 . . ?
C15 C18 H18C 109.5 . . ?
H18A C18 H18C 109.5 . . ?
H18B C18 H18C 109.5 . . ?
C23 C19 C20 105.48(16) . . ?
C23 C19 C24 127.74(17) . . ?
C20 C19 C24 126.58(18) . . ?
C23 C19 Ru2 70.40(10) . . ?
C20 C19 Ru2 69.82(10) . . ?
C24 C19 Ru2 128.10(12) . . ?
C19 C20 C21 111.39(17) . . ?
C19 C20 Ru2 72.28(11) . . ?
C21 C20 Ru2 72.22(11) . . ?
C19 C20 H20 124.3 . . ?
C21 C20 H20 124.3 . . ?
Ru2 C20 H20 122.7 . . ?
C20 C21 C22 105.92(16) . . ?
C20 C21 C28 120.26(19) . . ?
C22 C21 C28 133.56(19) . . ?
C20 C21 Ru2 69.49(10) . . ?
C22 C21 Ru2 70.23(10) . . ?
C28 C21 Ru2 128.90(13) . . ?
C23 C22 C21 106.06(17) . . ?
C23 C22 C32 119.73(19) . . ?
C21 C22 C32 134.11(19) . . ?
C23 C22 Ru2 70.28(10) . . ?
C21 C22 Ru2 70.81(10) . . ?
C32 C22 Ru2 126.03(14) . . ?
C19 C23 C22 111.14(17) . . ?
C19 C23 Ru2 71.82(10) . . ?
C22 C23 Ru2 71.38(10) . . ?
C19 C23 H23 124.4 . . ?
C22 C23 H23 124.4 . . ?
Ru2 C23 H23 123.9 . . ?
C27 C24 C25 108.3(3) . . ?
C27 C24 C26 108.9(3) . . ?
C25 C24 C26 110.1(3) . . ?
C27 C24 C19 110.71(19) . . ?
C25 C24 C19 110.68(18) . . ?
C26 C24 C19 108.15(18) . . ?
C24 C25 H25A 109.5 . . ?
C24 C25 H25B 109.5 . . ?
H25A C25 H25B 109.5 . . ?
C24 C25 H25C 109.5 . . ?
H25A C25 H25C 109.5 . . ?
H25B C25 H25C 109.5 . . ?
C24 C26 H26A 109.5 . . ?
C24 C26 H26B 109.5 . . ?
H26A C26 H26B 109.5 . . ?
C24 C26 H26C 109.5 . . ?
H26A C26 H26C 109.5 . . ?
H26B C26 H26C 109.5 . . ?
C24 C27 H27A 109.5 . . ?
C24 C27 H27B 109.5 . . ?
H27A C27 H27B 109.5 . . ?
C24 C27 H27C 109.5 . . ?
H27A C27 H27C 109.5 . . ?
H27B C27 H27C 109.5 . . ?
C31A C28 C29 123.4(4) . . ?
C30 C28 C29 119.0(2) . . ?
C31A C28 C21 116.4(3) . . ?
C30 C28 C21 115.0(2) . . ?
C29 C28 C21 110.59(18) . . ?
C30 C28 C31 102.8(2) . . ?
C29 C28 C31 100.0(2) . . ?
C21 C28 C31 107.2(2) . . ?
C31A C28 C30A 103.8(5) . . ?
C29 C28 C30A 90.0(3) . . ?
C21 C28 C30A 107.3(3) . . ?
C28 C29 H29A 109.5 . . ?
C28 C29 H29B 109.5 . . ?
H29A C29 H29B 109.5 . . ?
C28 C29 H29C 109.5 . . ?
H29A C29 H29C 109.5 . . ?
H29B C29 H29C 109.5 . . ?
C28 C30 H30A 109.5 . . ?
C28 C30 H30B 109.5 . . ?
H30A C30 H30B 109.5 . . ?
C28 C30 H30C 109.5 . . ?
H30A C30 H30C 109.5 . . ?
H30B C30 H30C 109.5 . . ?
C28 C31 H31A 109.5 . . ?
C28 C31 H31B 109.5 . . ?
H31A C31 H31B 109.5 . . ?
C28 C31 H31C 109.5 . . ?
H31A C31 H31C 109.5 . . ?
H31B C31 H31C 109.5 . . ?
C33A C32 C22 117.9(5) . . ?
C35 C32 C22 111.3(2) . . ?
C35 C32 C34 110.2(3) . . ?
C22 C32 C34 111.3(2) . . ?
C35 C32 C33 112.1(3) . . ?
C22 C32 C33 105.1(3) . . ?
C34 C32 C33 106.6(3) . . ?
C33A C32 C34A 112.2(5) . . ?
C22 C32 C34A 117.5(3) . . ?
C33A C32 C35A 100.7(5) . . ?
C22 C32 C35A 108.9(3) . . ?
C34A C32 C35A 95.5(4) . . ?
C32 C33 H33A 109.5 . . ?
C32 C33 H33B 109.5 . . ?
H33A C33 H33B 109.5 . . ?
C32 C33 H33C 109.5 . . ?
H33A C33 H33C 109.5 . . ?
H33B C33 H33C 109.5 . . ?
C32 C34 H34A 109.5 . . ?
C32 C34 H34B 109.5 . . ?
H34A C34 H34B 109.5 . . ?
C32 C34 H34C 109.5 . . ?
H34A C34 H34C 109.5 . . ?
H34B C34 H34C 109.5 . . ?
C32 C35 H35A 109.5 . . ?
C32 C35 H35B 109.5 . . ?
H35A C35 H35B 109.5 . . ?
C32 C35 H35C 109.5 . . ?
H35A C35 H35C 109.5 . . ?
H35B C35 H35C 109.5 . . ?

loop_
_geom_bond_atom_site_label_1
_geom_bond_atom_site_label_2
_geom_bond_distance
_geom_bond_site_symmetry_2
_geom_bond_publ_flag
Ru1 C1 2.0187(19) . ?
Ru1 C3 2.1685(17) . ?
Ru1 C6 2.1792(16) . ?
Ru1 C4 2.1810(17) . ?
Ru1 C2 2.1982(17) . ?
Ru1 C5 2.2159(16) . ?
Ru1 Ru2 2.43300(19) . ?
Ru1 H1 1.78(3) . ?
Ru1 H2 1.71(2) . ?
Ru2 C1 2.0325(18) . ?
Ru2 C20 2.1631(19) . ?
Ru2 C23 2.1767(17) . ?
Ru2 C22 2.1914(18) . ?
Ru2 C19 2.1953(18) . ?
Ru2 C21 2.1992(18) . ?
Ru2 H1 1.70(3) . ?
Ru2 H2 1.74(2) . ?
O1 C1 1.173(2) . ?
C2 C3 1.421(3) . ?
C2 C6 1.421(2) . ?
C2 C7 1.516(2) . ?
C3 C4 1.438(3) . ?
C3 H3 0.9500 . ?
C4 C5 1.461(2) . ?
C4 C11 1.539(3) . ?
C5 C6 1.436(2) . ?
C5 C15 1.543(2) . ?
C6 H6 0.9500 . ?
C7 C8 1.530(3) . ?
C7 C10 1.526(3) . ?
C7 C9 1.537(3) . ?
C8 H8A 0.9800 . ?
C8 H8B 0.9800 . ?
C8 H8C 0.9800 . ?
C9 H9A 0.9800 . ?
C9 H9B 0.9800 . ?
C9 H9C 0.9800 . ?
C10 H10A 0.9800 . ?
C10 H10B 0.9800 . ?
C10 H10C 0.9800 . ?
C11 C14 1.531(3) . ?
C11 C12 1.535(3) . ?
C11 C13 1.541(3) . ?
C12 H12A 0.9800 . ?
C12 H12B 0.9800 . ?
C12 H12C 0.9800 . ?
C13 H13A 0.9800 . ?
C13 H13B 0.9800 . ?
C13 H13C 0.9800 . ?
C14 H14A 0.9800 . ?
C14 H14B 0.9800 . ?
C14 H14C 0.9800 . ?
C15 C16 1.532(3) . ?
C15 C17 1.533(3) . ?
C15 C18 1.539(3) . ?
C16 H16A 0.9800 . ?
C16 H16B 0.9800 . ?
C16 H16C 0.9800 . ?
C17 H17A 0.9800 . ?
C17 H17B 0.9800 . ?
C17 H17C 0.9800 . ?
C18 H18A 0.9800 . ?
C18 H18B 0.9800 . ?
C18 H18C 0.9800 . ?
C19 C23 1.416(3) . ?
C19 C20 1.416(3) . ?
C19 C24 1.520(3) . ?
C20 C21 1.431(3) . ?
C20 H20 0.9500 . ?
C21 C22 1.464(3) . ?
C21 C28 1.543(3) . ?
C22 C23 1.435(3) . ?
C22 C32 1.532(3) . ?
C23 H23 0.9500 . ?
C24 C27 1.510(4) . ?
C24 C25 1.509(3) . ?
C24 C26 1.517(3) . ?
C25 H25A 0.9800 . ?
C25 H25B 0.9800 . ?
C25 H25C 0.9800 . ?
C26 H26A 0.9800 . ?
C26 H26B 0.9800 . ?
C26 H26C 0.9800 . ?
C27 H27A 0.9800 . ?
C27 H27B 0.9800 . ?
C27 H27C 0.9800 . ?
C28 C31A 1.325(7) . ?
C28 C30 1.485(4) . ?
C28 C29 1.499(3) . ?
C28 C31 1.661(5) . ?
C28 C30A 1.781(7) . ?
C29 H29A 0.9800 . ?
C29 H29B 0.9800 . ?
C29 H29C 0.9800 . ?
C30 H30A 0.9800 . ?
C30 H30B 0.9800 . ?
C30 H30C 0.9800 . ?
C31 H31A 0.9800 . ?
C31 H31B 0.9800 . ?
C31 H31C 0.9800 . ?
C32 C33A 1.437(10) . ?
C32 C35 1.432(5) . ?
C32 C34 1.566(4) . ?
C32 C33 1.586(6) . ?
C32 C34A 1.610(7) . ?
C32 C35A 1.748(9) . ?
C33 H33A 0.9800 . ?
C33 H33B 0.9800 . ?
C33 H33C 0.9800 . ?
C34 H34A 0.9800 . ?
C34 H34B 0.9800 . ?
C34 H34C 0.9800 . ?
C35 H35A 0.9800 . ?
C35 H35B 0.9800 . ?
C35 H35C 0.9800 . ?

loop_
_geom_torsion_atom_site_label_1
_geom_torsion_atom_site_label_2
_geom_torsion_atom_site_label_3
_geom_torsion_atom_site_label_4
_geom_torsion
_geom_torsion_site_symmetry_1
_geom_torsion_site_symmetry_2
_geom_torsion_site_symmetry_3
_geom_torsion_site_symmetry_4
_geom_torsion_publ_flag
C6 C2 C3 C4 0.83(19) . . . . ?
C7 C2 C3 C4 175.72(16) . . . . ?
Ru1 C2 C3 C4 -60.96(12) . . . . ?
C6 C2 C3 Ru1 61.79(11) . . . . ?
C7 C2 C3 Ru1 -123.32(17) . . . . ?
C2 C3 C4 C5 -1.62(19) . . . . ?
Ru1 C3 C4 C5 -63.17(11) . . . . ?
C2 C3 C4 C11 -177.79(15) . . . . ?
Ru1 C3 C4 C11 120.65(15) . . . . ?
C2 C3 C4 Ru1 61.56(12) . . . . ?
C3 C4 C5 C6 1.72(18) . . . . ?
C11 C4 C5 C6 177.19(18) . . . . ?
Ru1 C4 C5 C6 -60.35(11) . . . . ?
C3 C4 C5 C15 -174.11(17) . . . . ?
C11 C4 C5 C15 1.4(3) . . . . ?
Ru1 C4 C5 C15 123.82(19) . . . . ?
C3 C4 C5 Ru1 62.07(11) . . . . ?
C11 C4 C5 Ru1 -122.5(2) . . . . ?
C3 C2 C6 C5 0.31(19) . . . . ?
C7 C2 C6 C5 -174.63(16) . . . . ?
Ru1 C2 C6 C5 61.80(12) . . . . ?
C3 C2 C6 Ru1 -61.49(11) . . . . ?
C7 C2 C6 Ru1 123.57(17) . . . . ?
C4 C5 C6 C2 -1.29(19) . . . . ?
C15 C5 C6 C2 175.16(15) . . . . ?
Ru1 C5 C6 C2 -61.48(12) . . . . ?
C4 C5 C6 Ru1 60.19(11) . . . . ?
C15 C5 C6 Ru1 -123.36(15) . . . . ?
C3 C2 C7 C8 35.3(2) . . . . ?
C6 C2 C7 C8 -150.88(18) . . . . ?
Ru1 C2 C7 C8 -57.7(2) . . . . ?
C3 C2 C7 C10 156.60(18) . . . . ?
C6 C2 C7 C10 -29.6(2) . . . . ?
Ru1 C2 C7 C10 63.6(2) . . . . ?
C3 C2 C7 C9 -84.2(2) . . . . ?
C6 C2 C7 C9 89.6(2) . . . . ?
Ru1 C2 C7 C9 -177.22(15) . . . . ?
C3 C4 C11 C14 -146.40(18) . . . . ?
C5 C4 C11 C14 38.6(3) . . . . ?
Ru1 C4 C11 C14 -60.0(2) . . . . ?
C3 C4 C11 C12 89.6(2) . . . . ?
C5 C4 C11 C12 -85.4(2) . . . . ?
Ru1 C4 C11 C12 175.98(13) . . . . ?
C3 C4 C11 C13 -27.4(2) . . . . ?
C5 C4 C11 C13 157.65(19) . . . . ?
Ru1 C4 C11 C13 59.0(2) . . . . ?
C6 C5 C15 C16 108.28(19) . . . . ?
C4 C5 C15 C16 -76.4(2) . . . . ?
Ru1 C5 C15 C16 20.8(2) . . . . ?
C6 C5 C15 C17 -126.52(18) . . . . ?
C4 C5 C15 C17 48.8(3) . . . . ?
Ru1 C5 C15 C17 145.97(14) . . . . ?
C6 C5 C15 C18 -9.4(2) . . . . ?
C4 C5 C15 C18 165.95(18) . . . . ?
Ru1 C5 C15 C18 -96.88(18) . . . . ?
C23 C19 C20 C21 -0.2(2) . . . . ?
C24 C19 C20 C21 174.92(17) . . . . ?
Ru2 C19 C20 C21 -62.00(13) . . . . ?
C23 C19 C20 Ru2 61.79(12) . . . . ?
C24 C19 C20 Ru2 -123.08(18) . . . . ?
C19 C20 C21 C22 0.9(2) . . . . ?
Ru2 C20 C21 C22 -61.17(12) . . . . ?
C19 C20 C21 C28 -174.04(16) . . . . ?
Ru2 C20 C21 C28 123.92(16) . . . . ?
C19 C20 C21 Ru2 62.04(13) . . . . ?
C20 C21 C22 C23 -1.15(19) . . . . ?
C28 C21 C22 C23 172.77(19) . . . . ?
Ru2 C21 C22 C23 -61.83(12) . . . . ?
C20 C21 C22 C32 -177.3(2) . . . . ?
C28 C21 C22 C32 -3.4(4) . . . . ?
Ru2 C21 C22 C32 122.0(2) . . . . ?
C20 C21 C22 Ru2 60.68(12) . . . . ?
C28 C21 C22 Ru2 -125.4(2) . . . . ?
C20 C19 C23 C22 -0.6(2) . . . . ?
C24 C19 C23 C22 -175.62(17) . . . . ?
Ru2 C19 C23 C22 60.84(13) . . . . ?
C20 C19 C23 Ru2 -61.41(12) . . . . ?
C24 C19 C23 Ru2 123.54(18) . . . . ?
C21 C22 C23 C19 1.1(2) . . . . ?
C32 C22 C23 C19 177.91(17) . . . . ?
Ru2 C22 C23 C19 -61.10(13) . . . . ?
C21 C22 C23 Ru2 62.19(12) . . . . ?
C32 C22 C23 Ru2 -120.99(18) . . . . ?
C23 C19 C24 C27 -26.9(3) . . . . ?
C20 C19 C24 C27 159.0(2) . . . . ?
Ru2 C19 C24 C27 67.0(3) . . . . ?
C23 C19 C24 C25 -147.0(2) . . . . ?
C20 C19 C24 C25 38.9(3) . . . . ?
Ru2 C19 C24 C25 -53.1(3) . . . . ?
C23 C19 C24 C26 92.3(3) . . . . ?
C20 C19 C24 C26 -81.8(3) . . . . ?
Ru2 C19 C24 C26 -173.8(2) . . . . ?
C20 C21 C28 C31A -33.9(6) . . . . ?
C22 C21 C28 C31A 152.8(5) . . . . ?
Ru2 C21 C28 C31A 53.2(6) . . . . ?
C20 C21 C28 C30 -108.2(3) . . . . ?
C22 C21 C28 C30 78.6(3) . . . . ?
Ru2 C21 C28 C30 -21.1(4) . . . . ?
C20 C21 C28 C29 113.6(2) . . . . ?
C22 C21 C28 C29 -59.6(3) . . . . ?
Ru2 C21 C28 C29 -159.29(18) . . . . ?
C20 C21 C28 C31 5.5(3) . . . . ?
C22 C21 C28 C31 -167.7(2) . . . . ?
Ru2 C21 C28 C31 92.6(2) . . . . ?
C20 C21 C28 C30A -149.7(3) . . . . ?
C22 C21 C28 C30A 37.1(4) . . . . ?
Ru2 C21 C28 C30A -62.6(3) . . . . ?
C23 C22 C32 C33A -115.8(6) . . . . ?
C21 C22 C32 C33A 59.9(6) . . . . ?
Ru2 C22 C32 C33A 157.9(6) . . . . ?
C23 C22 C32 C35 27.8(4) . . . . ?
C21 C22 C32 C35 -156.5(3) . . . . ?
Ru2 C22 C32 C35 -58.5(3) . . . . ?
C23 C22 C32 C34 151.2(2) . . . . ?
C21 C22 C32 C34 -33.1(4) . . . . ?
Ru2 C22 C32 C34 64.9(3) . . . . ?
C23 C22 C32 C33 -93.8(3) . . . . ?
C21 C22 C32 C33 81.9(3) . . . . ?
Ru2 C22 C32 C33 179.9(3) . . . . ?
C23 C22 C32 C34A 104.9(4) . . . . ?
C21 C22 C32 C34A -79.3(5) . . . . ?
Ru2 C22 C32 C34A 18.7(4) . . . . ?
C23 C22 C32 C35A -2.0(4) . . . . ?
C21 C22 C32 C35A 173.7(4) . . . . ?
Ru2 C22 C32 C35A -88.3(4) . . . . ?
